data_7008370
loop_
_publ_author_name
'Elhaik, Jerome'
'Evans, David J.'
'Kilner, Colin A.'
'Halcrow, Malcolm A.'

_publ_section_title
;
 A structural, magnetic and M\"ossbauer spectroscopic study of an
 unusual angular Jahn-Teller distortion in a series of high-spin
 iron(II) complexes.
;
_journal_issue 9
_journal_name_full 'Dalton transactions (Cambridge, England : 2003)'
_journal_page_first 1693
_journal_page_last 1700
_journal_paper_doi 10.1039/b502175h
_journal_year 2005
_chemical_formula_moiety 'C26 H26 Fe N10 O4, 2[B F4]'
_chemical_formula_sum 'C26 H26 B2 F8 Fe N10 O4'
_chemical_formula_weight 772.04
_chemical_name_systematic
;
Bis[2,6-bis{3-(hydroxymethyl)pyrazol-1-yl}pyridine]iron(II)
ditetrafluoroborate
;
_space_group_IT_number 14
_symmetry_cell_setting monoclinic
_symmetry_space_group_name_Hall '-P 2ybc'
_symmetry_space_group_name_H-M 'P 1 21/c 1'
_atom_sites_solution_hydrogens geom
_atom_sites_solution_primary direct
_atom_sites_solution_secondary difmap
_audit_creation_method SHELXL-97
_cell_angle_alpha 90.00
_cell_angle_beta 109.2730(7)
_cell_angle_gamma 90.00
_cell_formula_units_Z 4
_cell_length_a 20.0482(3)
_cell_length_b 9.9323(1)
_cell_length_c 16.4584(2)
_cell_measurement_reflns_used 27162
_cell_measurement_temperature 150(2)
_cell_measurement_theta_max 27.49
_cell_measurement_theta_min 2.32
_cell_volume 3093.60(7)
_computing_cell_refinement 'DENZO-SMN (Otwinowski & Minor, 1997)'
_computing_data_collection 'COLLECT (Nonius, 1999)'
_computing_data_reduction 'DENZO-SMN (Otwinowski & Minor, 1997)'
_computing_molecular_graphics 'ORTEX (McArdle, 1995)'
_computing_publication_material 'local program'
_computing_structure_refinement 'SHELXL-97 (Sheldrick, 1997)'
_computing_structure_solution 'SHELXS-97 (Sheldrick, 1990)'
_diffrn_ambient_temperature 150(2)
_diffrn_detector_area_resol_mean 9.091
_diffrn_measured_fraction_theta_full 0.994
_diffrn_measured_fraction_theta_max 0.994
_diffrn_measurement_device_type 'Nonius KappaCCD area detector diffractometer'
_diffrn_measurement_method '\w and \f scans'
_diffrn_radiation_monochromator graphite
_diffrn_radiation_source 'fine-focus sealed tube'
_diffrn_radiation_type MoK\a
_diffrn_radiation_wavelength 0.71073
_diffrn_reflns_av_R_equivalents 0.0464
_diffrn_reflns_av_sigmaI/netI 0.0380
_diffrn_reflns_limit_h_max 26
_diffrn_reflns_limit_h_min -25
_diffrn_reflns_limit_k_max 12
_diffrn_reflns_limit_k_min -12
_diffrn_reflns_limit_l_max 21
_diffrn_reflns_limit_l_min -21
_diffrn_reflns_number 27162
_diffrn_reflns_theta_full 27.49
_diffrn_reflns_theta_max 27.49
_diffrn_reflns_theta_min 2.32
_exptl_absorpt_coefficient_mu 0.589
_exptl_absorpt_correction_T_max 0.862
_exptl_absorpt_correction_T_min 0.723
_exptl_absorpt_correction_type multi-scan
_exptl_absorpt_process_details
;
Using multiple and symmetry-related data measurements via the program SORTAV
See R.H. Blessing, Acta Cryst (1995), A51, 33-38
;
_exptl_crystal_colour Yellow
_exptl_crystal_density_diffrn 1.658
_exptl_crystal_density_method 'not measured'
_exptl_crystal_description Block
_exptl_crystal_F_000 1568
_exptl_crystal_size_max 0.59
_exptl_crystal_size_mid 0.36
_exptl_crystal_size_min 0.26
_refine_diff_density_max 0.971
_refine_diff_density_min -0.717
_refine_diff_density_rms 0.143
_refine_ls_extinction_coef 0.020(3)
_refine_ls_extinction_expression Fc^*^=kFc[1+0.001xFc^2^\l^3^/sin(2\q)]^-1/4^
_refine_ls_extinction_method SHELXL
_refine_ls_goodness_of_fit_ref 1.034
_refine_ls_hydrogen_treatment constr
_refine_ls_matrix_type full
_refine_ls_number_parameters 534
_refine_ls_number_reflns 7049
_refine_ls_number_restraints 76
_refine_ls_restrained_S_all 1.051
_refine_ls_R_factor_all 0.0812
_refine_ls_R_factor_gt 0.0685
_refine_ls_shift/su_max 0.012
_refine_ls_shift/su_mean 0.000
_refine_ls_structure_factor_coef Fsqd
_refine_ls_weighting_details 'calc w=1/[\s^2^(Fo^2^)+(0.1244P)^2^+3.3066P] where P=(Fo^2^+2Fc^2^)/3'
_refine_ls_weighting_scheme calc
_refine_ls_wR_factor_gt 0.1929
_refine_ls_wR_factor_ref 0.2054
_reflns_number_gt 5930
_reflns_number_total 7049
_reflns_threshold_expression >2sigma(I)
_cod_data_source_file b502175h.txt
_cod_data_source_block je36
_cod_depositor_comments
;
The following automatic conversions were performed:
'_symmetry_cell_setting' value 'Monoclinic' changed to 'monoclinic'
according to '/home/saulius/struct/CIF-dictionaries/cif_core.dic'
dictionary named 'cif_core.dic' version 2.4.1 from 2010-06-29.

Automatic conversion script
Id: cif_fix_enum 1527 2010-12-29 10:47:43Z saulius 
;
_cod_original_sg_symbol_H-M 'P 21/c'
_cod_database_code 7008370

loop_
_symmetry_equiv_pos_as_xyz
'x, y, z'
'-x, y+1/2, -z+1/2'
'-x, -y, -z'
'x, -y-1/2, z-1/2'

loop_
_atom_site_label
_atom_site_type_symbol
_atom_site_fract_x
_atom_site_fract_y
_atom_site_fract_z
_atom_site_U_iso_or_equiv
_atom_site_adp_type
_atom_site_occupancy
_atom_site_symmetry_multiplicity
_atom_site_calc_flag
_atom_site_refinement_flags
_atom_site_disorder_assembly
_atom_site_disorder_group
Fe1 Fe 0.25142(2) 0.45188(4) 0.54904(3) 0.0372(2) Uani 1 1 d . . .
N2 N 0.36272(13) 0.4730(2) 0.58044(17) 0.0373(5) Uani 1 1 d . . .
C3 C 0.39010(17) 0.5867(3) 0.5608(2) 0.0431(7) Uani 1 1 d . . .
C4 C 0.46158(19) 0.6050(4) 0.5757(3) 0.0567(9) Uani 1 1 d . . .
H4 H 0.4795 0.6871 0.5616 0.068 Uiso 1 1 calc R . .
C5 C 0.50539(19) 0.4990(5) 0.6117(3) 0.0627(10) Uani 1 1 d . . .
H5 H 0.5547 0.5073 0.6222 0.075 Uiso 1 1 calc R . .
C6 C 0.47899(18) 0.3803(4) 0.6332(3) 0.0584(9) Uani 1 1 d . . .
H6 H 0.5092 0.3069 0.6583 0.070 Uiso 1 1 calc R . .
C7 C 0.40693(16) 0.3733(3) 0.6164(2) 0.0414(6) Uani 1 1 d . . .
N8 N 0.33876(15) 0.6849(3) 0.52376(18) 0.0434(6) Uani 1 1 d . A .
N9 N 0.26937(14) 0.6523(3) 0.50726(17) 0.0414(6) Uani 1 1 d . A .
C10 C 0.2338(2) 0.7649(3) 0.4757(2) 0.0492(8) Uani 1 1 d D . .
C11 C 0.2805(2) 0.8687(4) 0.4724(3) 0.0599(10) Uani 1 1 d . A .
H11 H 0.2684 0.9583 0.4528 0.072 Uiso 1 1 calc R . .
C12 C 0.3461(2) 0.8148(4) 0.5029(3) 0.0568(9) Uani 1 1 d . . .
H12 H 0.3893 0.8596 0.5086 0.068 Uiso 1 1 calc R A .
C13A C 0.1590(3) 0.7780(7) 0.4563(5) 0.0522(15) Uani 0.75 1 d PD A 1
H13A H 0.1491 0.8324 0.5014 0.063 Uiso 0.75 1 calc PR A 1
H13B H 0.1384 0.8249 0.4005 0.063 Uiso 0.75 1 calc PR A 1
O14A O 0.12787(18) 0.6494(4) 0.4520(2) 0.0575(8) Uani 0.75 1 d PD A 1
H14A H 0.1149 0.6215 0.4009 0.086 Uiso 0.75 1 calc PR A 1
C13B C 0.1458(9) 0.7449(16) 0.4436(12) 0.033(4) Uiso 0.25 1 d PD A 2
H13C H 0.1277 0.7098 0.3840 0.039 Uiso 0.25 1 calc PR A 2
H13D H 0.1321 0.6823 0.4822 0.039 Uiso 0.25 1 calc PR A 2
O14B O 0.1199(6) 0.8757(12) 0.4483(8) 0.068(3) Uiso 0.25 1 d PD A 2
H14B H 0.1489 0.9180 0.4890 0.102 Uiso 0.25 1 calc PR A 2
N15 N 0.37282(13) 0.2589(3) 0.63407(18) 0.0400(6) Uani 1 1 d . B .
N16 N 0.30220(12) 0.2646(2) 0.62319(16) 0.0360(5) Uani 1 1 d . B .
C17 C 0.28707(16) 0.1455(3) 0.6486(2) 0.0406(6) Uani 1 1 d D . .
C18 C 0.3478(2) 0.0640(4) 0.6765(3) 0.0570(9) Uani 1 1 d . B .
H18 H 0.3509 -0.0253 0.6981 0.068 Uiso 1 1 calc R . .
C19 C 0.40087(19) 0.1386(4) 0.6664(3) 0.0534(8) Uani 1 1 d . . .
H19 H 0.4487 0.1117 0.6795 0.064 Uiso 1 1 calc R B .
C20A C 0.2122(4) 0.1115(7) 0.6425(6) 0.0416(15) Uani 0.75 1 d PD B 1
H20A H 0.1884 0.1915 0.6562 0.050 Uiso 0.75 1 calc PR B 1
H20B H 0.1850 0.0805 0.5837 0.050 Uiso 0.75 1 calc PR B 1
O21A O 0.21697(15) 0.0067(3) 0.7037(2) 0.0477(7) Uani 0.75 1 d PD B 1
H21A H 0.1764 -0.0115 0.7048 0.072 Uiso 0.75 1 calc PR B 1
C20B C 0.2201(16) 0.110(3) 0.6634(16) 0.045(7) Uiso 0.25 1 d PD B 2
H20C H 0.2304 0.0615 0.7189 0.055 Uiso 0.25 1 calc PR B 2
H20D H 0.1932 0.1923 0.6659 0.055 Uiso 0.25 1 calc PR B 2
O21B O 0.1806(8) 0.0282(16) 0.5966(11) 0.092(4) Uiso 0.25 1 d PD B 2
H21B H 0.2000 0.0245 0.5586 0.137 Uiso 0.25 1 calc PR B 2
N22 N 0.14649(12) 0.3748(3) 0.52280(16) 0.0357(5) Uani 1 1 d . . .
C23 C 0.10771(16) 0.4122(3) 0.5717(2) 0.0419(7) Uani 1 1 d . . .
C24 C 0.04225(17) 0.3562(4) 0.5619(3) 0.0553(9) Uani 1 1 d . . .
H24 H 0.0161 0.3812 0.5983 0.066 Uiso 1 1 calc R . .
C25 C 0.01690(18) 0.2632(5) 0.4975(3) 0.0606(10) Uani 1 1 d . . .
H25 H -0.0283 0.2245 0.4886 0.073 Uiso 1 1 calc R . .
C26 C 0.05513(17) 0.2237(4) 0.4449(2) 0.0526(8) Uani 1 1 d . . .
H26 H 0.0373 0.1596 0.4002 0.063 Uiso 1 1 calc R . .
C27 C 0.12082(15) 0.2835(3) 0.46150(19) 0.0383(6) Uani 1 1 d . . .
N28 N 0.14075(14) 0.5093(3) 0.63264(16) 0.0421(6) Uani 1 1 d . C .
N29 N 0.20895(14) 0.5450(2) 0.64157(17) 0.0393(6) Uani 1 1 d . C .
C30 C 0.22491(19) 0.6459(3) 0.6978(2) 0.0488(8) Uani 1 1 d D . .
C31 C 0.1671(2) 0.6745(4) 0.7262(2) 0.0589(10) Uani 1 1 d . C .
H31 H 0.1652 0.7411 0.7668 0.071 Uiso 1 1 calc R . .
C32 C 0.1156(2) 0.5887(4) 0.6841(2) 0.0544(9) Uani 1 1 d . . .
H32 H 0.0698 0.5839 0.6891 0.065 Uiso 1 1 calc R C .
C33A C 0.2955(3) 0.7197(5) 0.7129(4) 0.0532(12) Uani 0.75 1 d PD C 1
H33A H 0.3313 0.6543 0.7081 0.064 Uiso 0.75 1 calc PR C 1
H33B H 0.2893 0.7885 0.6675 0.064 Uiso 0.75 1 calc PR C 1
O34A O 0.3201(2) 0.7818(4) 0.7934(2) 0.0645(10) Uani 0.75 1 d PD C 1
H34A H 0.3397 0.7243 0.8311 0.097 Uiso 0.75 1 calc PR C 1
C33B C 0.2923(9) 0.7004(19) 0.7452(12) 0.053(5) Uiso 0.25 1 d PD C 2
H33C H 0.2897 0.7998 0.7472 0.063 Uiso 0.25 1 calc PR C 2
H33D H 0.3081 0.6658 0.8050 0.063 Uiso 0.25 1 calc PR C 2
O34B O 0.3402(5) 0.6604(11) 0.7026(7) 0.054(2) Uiso 0.25 1 d PD C 2
H34B H 0.3294 0.6985 0.6545 0.081 Uiso 0.25 1 calc PR C 2
N35 N 0.16719(12) 0.2530(2) 0.41580(16) 0.0362(5) Uani 1 1 d . D .
N36 N 0.22813(12) 0.3267(2) 0.43339(16) 0.0358(5) Uani 1 1 d . D .
C37 C 0.26056(15) 0.2775(3) 0.38115(18) 0.0365(6) Uani 1 1 d D . .
C38 C 0.22094(17) 0.1721(3) 0.3306(2) 0.0417(6) Uani 1 1 d . D .
H38 H 0.2328 0.1201 0.2889 0.050 Uiso 1 1 calc R . .
C39 C 0.16193(17) 0.1600(3) 0.3539(2) 0.0419(7) Uani 1 1 d . . .
H39 H 0.1243 0.0981 0.3310 0.050 Uiso 1 1 calc R D .
C40A C 0.3288(7) 0.3375(16) 0.3789(11) 0.038(3) Uani 0.75 1 d PD D 1
H40A H 0.3680 0.3036 0.4288 0.046 Uiso 0.75 1 calc PR D 1
H40B H 0.3374 0.3074 0.3259 0.046 Uiso 0.75 1 calc PR D 1
O41A O 0.32864(17) 0.4777(3) 0.3811(2) 0.0489(8) Uani 0.75 1 d PD D 1
H41A H 0.3005 0.5073 0.3346 0.073 Uiso 0.75 1 calc PR D 1
C40B C 0.333(3) 0.328(6) 0.389(3) 0.045(11) Uiso 0.25 1 d PD D 2
H40C H 0.3430 0.3012 0.3361 0.054 Uiso 0.25 1 calc PR D 2
H40D H 0.3319 0.4274 0.3903 0.054 Uiso 0.25 1 calc PR D 2
O41B O 0.3875(8) 0.2824(18) 0.4600(11) 0.100(5) Uiso 0.25 1 d PD D 2
H41B H 0.3810 0.2010 0.4688 0.149 Uiso 0.25 1 calc PR D 2
B42A B 0.4261(6) 0.4713(11) 0.8606(8) 0.069(4) Uiso 0.60 1 d PD E 1
F43A F 0.3693(2) 0.4336(4) 0.7903(3) 0.0605(9) Uiso 0.60 1 d PD E 1
F44A F 0.4348(3) 0.6090(5) 0.8648(4) 0.0717(13) Uiso 0.60 1 d PD E 1
F45A F 0.4872(3) 0.4065(6) 0.8594(5) 0.0828(15) Uiso 0.60 1 d PD E 1
F46A F 0.4120(3) 0.4301(5) 0.9374(3) 0.0821(13) Uiso 0.60 1 d PD E 1
B42B B 0.4345(8) 0.4702(14) 0.8783(11) 0.048(5) Uiso 0.30 1 d PD F 2
F43B F 0.3606(6) 0.4576(13) 0.8294(9) 0.111(4) Uiso 0.30 1 d PD F 2
F44B F 0.4467(5) 0.6045(8) 0.8989(7) 0.065(2) Uiso 0.30 1 d PD F 2
F45B F 0.4698(9) 0.4244(18) 0.8214(11) 0.151(8) Uiso 0.30 1 d PD F 2
F46B F 0.4517(7) 0.3898(13) 0.9474(8) 0.117(4) Uiso 0.30 1 d PD F 2
B42C B 0.4280(10) 0.471(2) 0.8375(14) 0.024(6) Uiso 0.10 1 d PD G 3
F43C F 0.3923(17) 0.371(3) 0.7814(18) 0.140(16) Uiso 0.10 1 d PD G 3
F44C F 0.4923(9) 0.4158(19) 0.8947(13) 0.045(5) Uiso 0.10 1 d PD G 3
F45C F 0.4414(9) 0.5730(16) 0.7880(10) 0.044(4) Uiso 0.10 1 d PD G 3
F46C F 0.3871(13) 0.508(3) 0.8873(16) 0.082(7) Uiso 0.10 1 d PD G 3
B47A B 0.0449(7) 0.0459(14) 0.7227(10) 0.051(6) Uiso 0.33 1 d PD H 1
F48A F -0.0268(4) 0.0457(8) 0.6804(6) 0.046(2) Uiso 0.33 1 d PD H 1
F49A F 0.0650(6) 0.1762(9) 0.7248(6) 0.071(3) Uiso 0.33 1 d PD H 1
F50A F 0.0635(10) -0.0027(18) 0.8079(9) 0.171(8) Uiso 0.33 1 d PD H 1
F51A F 0.0756(4) -0.0418(8) 0.6780(6) 0.0585(18) Uiso 0.33 1 d PD H 1
B47B B 0.0527(7) 0.0200(15) 0.7332(9) 0.046(5) Uiso 0.33 1 d PD I 2
F48B F 0.0006(4) -0.0592(7) 0.7425(5) 0.0689(18) Uiso 0.33 1 d PD I 2
F49B F 0.0298(5) 0.1573(8) 0.7380(6) 0.086(2) Uiso 0.33 1 d PD I 2
F50B F 0.1159(3) -0.0002(7) 0.7992(4) 0.0573(15) Uiso 0.33 1 d PD I 2
F51B F 0.0633(4) 0.0074(9) 0.6539(5) 0.0613(18) Uiso 0.33 1 d PD I 2
B47C B 0.0466(7) 0.0395(14) 0.7389(9) 0.034(4) Uiso 0.33 1 d PD J 3
F48C F -0.0238(5) 0.0274(11) 0.6977(7) 0.071(4) Uiso 0.33 1 d PD J 3
F49C F 0.0794(4) -0.0728(8) 0.7154(6) 0.069(2) Uiso 0.33 1 d PD J 3
F50C F 0.0829(5) 0.1469(9) 0.7247(6) 0.070(3) Uiso 0.33 1 d PD J 3
F51C F 0.0514(4) 0.0258(8) 0.8232(4) 0.0563(16) Uiso 0.33 1 d PD J 3

loop_
_atom_site_aniso_label
_atom_site_aniso_U_11
_atom_site_aniso_U_22
_atom_site_aniso_U_33
_atom_site_aniso_U_23
_atom_site_aniso_U_13
_atom_site_aniso_U_12
Fe1 0.0278(3) 0.0405(3) 0.0467(3) -0.00508(17) 0.01677(19) -0.00304(15)
N2 0.0313(12) 0.0369(12) 0.0473(13) -0.0007(10) 0.0180(10) -0.0011(9)
C3 0.0399(16) 0.0411(15) 0.0550(18) -0.0022(13) 0.0245(14) -0.0039(12)
C4 0.0454(19) 0.0481(19) 0.086(3) -0.0033(18) 0.0349(19) -0.0106(15)
C5 0.0323(16) 0.064(2) 0.096(3) -0.002(2) 0.0273(18) -0.0077(16)
C6 0.0327(16) 0.053(2) 0.090(3) 0.0023(19) 0.0214(17) 0.0023(14)
C7 0.0324(14) 0.0399(15) 0.0537(17) -0.0026(13) 0.0165(13) -0.0011(12)
N8 0.0480(15) 0.0393(13) 0.0513(14) 0.0023(11) 0.0278(12) -0.0003(11)
N9 0.0422(14) 0.0418(13) 0.0461(14) 0.0017(11) 0.0228(11) 0.0052(11)
C10 0.064(2) 0.0491(18) 0.0400(15) 0.0059(13) 0.0249(15) 0.0130(16)
C11 0.084(3) 0.0448(18) 0.059(2) 0.0170(16) 0.033(2) 0.0102(18)
C12 0.076(3) 0.0436(18) 0.064(2) 0.0082(15) 0.041(2) -0.0052(17)
C13A 0.052(3) 0.044(3) 0.059(4) -0.001(3) 0.015(3) 0.006(3)
O14A 0.0467(18) 0.062(2) 0.064(2) 0.0046(16) 0.0173(16) -0.0015(16)
N15 0.0302(12) 0.0390(13) 0.0533(14) 0.0019(11) 0.0170(11) 0.0032(10)
N16 0.0308(12) 0.0366(12) 0.0420(12) -0.0022(10) 0.0140(10) -0.0003(9)
C17 0.0401(15) 0.0368(14) 0.0483(16) 0.0027(12) 0.0191(13) 0.0006(12)
C18 0.049(2) 0.0415(17) 0.086(3) 0.0146(17) 0.0300(19) 0.0098(14)
C19 0.0430(17) 0.0459(18) 0.076(2) 0.0098(16) 0.0251(17) 0.0107(14)
C20A 0.036(3) 0.038(3) 0.052(4) 0.011(3) 0.015(3) -0.0036(19)
O21A 0.0364(15) 0.0389(15) 0.072(2) 0.0190(14) 0.0240(15) 0.0018(12)
N22 0.0268(11) 0.0408(13) 0.0414(12) 0.0061(10) 0.0138(9) 0.0022(9)
C23 0.0316(14) 0.0512(17) 0.0466(16) 0.0101(13) 0.0178(12) 0.0055(12)
C24 0.0337(16) 0.074(2) 0.065(2) 0.0067(18) 0.0260(15) 0.0015(15)
C25 0.0310(16) 0.082(3) 0.072(2) 0.004(2) 0.0216(16) -0.0090(16)
C26 0.0334(15) 0.066(2) 0.0575(19) -0.0020(16) 0.0134(14) -0.0103(15)
C27 0.0287(13) 0.0430(15) 0.0422(15) 0.0053(12) 0.0104(11) -0.0013(11)
N28 0.0392(13) 0.0514(15) 0.0411(13) 0.0075(11) 0.0207(11) 0.0105(11)
N29 0.0375(13) 0.0403(13) 0.0429(13) 0.0024(10) 0.0168(11) 0.0038(10)
C30 0.0560(19) 0.0425(16) 0.0467(17) -0.0005(13) 0.0153(15) 0.0111(14)
C31 0.076(3) 0.059(2) 0.0473(18) -0.0024(16) 0.0270(18) 0.0191(19)
C32 0.057(2) 0.067(2) 0.0496(18) 0.0084(16) 0.0317(17) 0.0223(18)
C33A 0.067(3) 0.039(2) 0.050(3) -0.006(2) 0.014(3) -0.008(2)
O34A 0.082(3) 0.059(2) 0.0475(18) -0.0100(16) 0.0148(18) -0.0036(19)
N35 0.0294(11) 0.0373(12) 0.0414(12) 0.0010(10) 0.0108(10) -0.0045(9)
N36 0.0311(11) 0.0371(12) 0.0417(12) 0.0008(10) 0.0151(10) -0.0030(9)
C37 0.0361(14) 0.0357(14) 0.0390(14) 0.0033(11) 0.0143(11) 0.0030(11)
C38 0.0448(16) 0.0371(14) 0.0436(15) -0.0024(12) 0.0148(13) 0.0004(12)
C39 0.0405(15) 0.0364(14) 0.0460(16) -0.0025(12) 0.0105(13) -0.0038(12)
C40A 0.033(4) 0.039(5) 0.048(5) -0.001(3) 0.021(3) 0.002(2)
O41A 0.0402(16) 0.0332(14) 0.084(2) -0.0063(14) 0.0356(16) -0.0063(12)

loop_
_atom_type_symbol
_atom_type_description
_atom_type_scat_dispersion_real
_atom_type_scat_dispersion_imag
_atom_type_scat_source
C C 0.0033 0.0016 'International Tables Vol C Tables 4.2.6.8 and 6.1.1.4'
H H 0.0000 0.0000 'International Tables Vol C Tables 4.2.6.8 and 6.1.1.4'
N N 0.0061 0.0033 'International Tables Vol C Tables 4.2.6.8 and 6.1.1.4'
O O 0.0106 0.0060 'International Tables Vol C Tables 4.2.6.8 and 6.1.1.4'
Fe Fe 0.3463 0.8444 'International Tables Vol C Tables 4.2.6.8 and 6.1.1.4'
B B 0.0013 0.0007 'International Tables Vol C Tables 4.2.6.8 and 6.1.1.4'
F F 0.0171 0.0103 'International Tables Vol C Tables 4.2.6.8 and 6.1.1.4'

loop_
_geom_angle_atom_site_label_1
_geom_angle_atom_site_label_2
_geom_angle_atom_site_label_3
_geom_angle
_geom_angle_site_symmetry_1
_geom_angle_site_symmetry_3
_geom_angle_publ_flag
N2 Fe1 N22 164.68(10) . . ?
N2 Fe1 N9 73.55(10) . . ?
N22 Fe1 N9 121.11(10) . . ?
N2 Fe1 N29 114.10(10) . . ?
N22 Fe1 N29 73.07(10) . . ?
N9 Fe1 N29 88.62(9) . . ?
N2 Fe1 N36 99.95(9) . . ?
N22 Fe1 N36 73.07(9) . . ?
N9 Fe1 N36 104.78(9) . . ?
N29 Fe1 N36 145.79(10) . . ?
N2 Fe1 N16 72.69(9) . . ?
N22 Fe1 N16 92.97(9) . . ?
N9 Fe1 N16 145.84(9) . . ?
N29 Fe1 N16 100.43(9) . . ?
N36 Fe1 N16 86.05(9) . . ?
C7 N2 C3 117.9(3) . . ?
C7 N2 Fe1 121.7(2) . . ?
C3 N2 Fe1 120.3(2) . . ?
N2 C3 C4 123.4(3) . . ?
N2 C3 N8 113.0(3) . . ?
C4 C3 N8 123.6(3) . . ?
C5 C4 C3 116.9(3) . . ?
C4 C5 C6 121.3(3) . . ?
C7 C6 C5 117.0(3) . . ?
N2 C7 C6 123.5(3) . . ?
N2 C7 N15 113.3(3) . . ?
C6 C7 N15 123.2(3) . . ?
C12 N8 N9 111.4(3) . . ?
C12 N8 C3 130.2(3) . . ?
N9 N8 C3 118.4(3) . . ?
C10 N9 N8 104.9(3) . . ?
C10 N9 Fe1 140.1(2) . . ?
N8 N9 Fe1 114.72(19) . . ?
N9 C10 C11 110.7(3) . . ?
N9 C10 C13A 123.2(4) . . ?
C11 C10 C13A 125.9(4) . . ?
N9 C10 C13B 113.2(6) . . ?
C11 C10 C13B 136.0(7) . . ?
C12 C11 C10 105.9(3) . . ?
C11 C12 N8 107.2(3) . . ?
O14A C13A C10 110.0(4) . . ?
O14B C13B C10 104.0(11) . . ?
C19 N15 N16 111.4(3) . . ?
C19 N15 C7 128.9(3) . . ?
N16 N15 C7 119.6(2) . . ?
C17 N16 N15 104.9(2) . . ?
C17 N16 Fe1 142.4(2) . . ?
N15 N16 Fe1 111.38(17) . . ?
N16 C17 C18 110.7(3) . . ?
N16 C17 C20B 125.5(13) . . ?
C18 C17 C20B 122.7(13) . . ?
N16 C17 C20A 120.4(4) . . ?
C18 C17 C20A 128.9(4) . . ?
C19 C18 C17 106.0(3) . . ?
C18 C19 N15 106.9(3) . . ?
O21A C20A C17 106.4(6) . . ?
O21B C20B C17 109(2) . . ?
C27 N22 C23 119.2(3) . . ?
C27 N22 Fe1 120.35(19) . . ?
C23 N22 Fe1 120.3(2) . . ?
N22 C23 C24 122.2(3) . . ?
N22 C23 N28 113.1(3) . . ?
C24 C23 N28 124.7(3) . . ?
C25 C24 C23 117.1(3) . . ?
C24 C25 C26 122.2(3) . . ?
C27 C26 C25 116.1(3) . . ?
N22 C27 C26 123.1(3) . . ?
N22 C27 N35 113.2(2) . . ?
C26 C27 N35 123.7(3) . . ?
C32 N28 N29 110.0(3) . . ?
C32 N28 C23 131.3(3) . . ?
N29 N28 C23 118.5(2) . . ?
C30 N29 N28 105.8(3) . . ?
C30 N29 Fe1 138.3(2) . . ?
N28 N29 Fe1 114.85(19) . . ?
N29 C30 C31 110.3(3) . . ?
N29 C30 C33B 129.4(7) . . ?
C31 C30 C33B 118.3(7) . . ?
N29 C30 C33A 117.9(3) . . ?
C31 C30 C33A 131.4(4) . . ?
C32 C31 C30 106.1(3) . . ?
C31 C32 N28 107.8(3) . . ?
O34A C33A C30 112.4(5) . . ?
O34B C33B C30 107.3(13) . . ?
C39 N35 N36 111.5(2) . . ?
C39 N35 C27 130.4(3) . . ?
N36 N35 C27 118.2(2) . . ?
C37 N36 N35 105.0(2) . . ?
C37 N36 Fe1 139.5(2) . . ?
N35 N36 Fe1 113.95(17) . . ?
N36 C37 C38 110.7(3) . . ?
N36 C37 C40B 119(3) . . ?
C38 C37 C40B 130(3) . . ?
N36 C37 C40A 120.9(7) . . ?
C38 C37 C40A 128.3(7) . . ?
C39 C38 C37 105.7(3) . . ?
N35 C39 C38 107.0(3) . . ?
O41A C40A C37 112.7(10) . . ?
O41B C40B C37 116(4) . . ?
F44A B42A F43A 111.5(9) . . ?
F44A B42A F45A 111.3(8) . . ?
F43A B42A F45A 110.5(9) . . ?
F44A B42A F46A 107.2(8) . . ?
F43A B42A F46A 108.1(8) . . ?
F45A B42A F46A 108.0(9) . . ?
F46B B42B F44B 113.2(13) . . ?
F46B B42B F45B 109.0(13) . . ?
F44B B42B F45B 112.6(12) . . ?
F46B B42B F43B 110.6(12) . . ?
F44B B42B F43B 106.8(11) . . ?
F45B B42B F43B 104.4(13) . . ?
F45C B42C F46C 115.1(16) . . ?
F45C B42C F43C 107.0(16) . . ?
F46C B42C F43C 108.0(16) . . ?
F45C B42C F44C 111.1(14) . . ?
F46C B42C F44C 107.0(15) . . ?
F43C B42C F44C 108.4(16) . . ?
F49A B47A F48A 105.5(11) . . ?
F49A B47A F51A 115.3(12) . . ?
F48A B47A F51A 107.4(10) . . ?
F49A B47A F50A 108.8(12) . . ?
F48A B47A F50A 113.1(13) . . ?
F51A B47A F50A 106.8(12) . . ?
F48B B47B F50B 111.5(10) . . ?
F48B B47B F51B 114.5(11) . . ?
F50B B47B F51B 109.9(10) . . ?
F48B B47B F49B 105.6(10) . . ?
F50B B47B F49B 108.6(10) . . ?
F51B B47B F49B 106.5(10) . . ?
F48C B47C F50C 120.9(12) . . ?
F48C B47C F51C 102.2(10) . . ?
F50C B47C F51C 113.1(10) . . ?
F48C B47C F49C 107.2(10) . . ?
F50C B47C F49C 104.5(10) . . ?
F51C B47C F49C 108.5(11) . . ?

loop_
_geom_bond_atom_site_label_1
_geom_bond_atom_site_label_2
_geom_bond_distance
_geom_bond_site_symmetry_2
_geom_bond_publ_flag
Fe1 N2 2.128(2) . ?
Fe1 N22 2.144(2) . ?
Fe1 N9 2.174(3) . ?
Fe1 N29 2.181(3) . ?
Fe1 N36 2.191(2) . ?
Fe1 N16 2.273(2) . ?
N2 C7 1.331(4) . ?
N2 C3 1.341(4) . ?
C3 C4 1.384(5) . ?
C3 N8 1.403(4) . ?
C4 C5 1.374(6) . ?
C5 C6 1.385(6) . ?
C6 C7 1.380(4) . ?
C7 N15 1.405(4) . ?
N8 C12 1.356(4) . ?
N8 N9 1.365(4) . ?
N9 C10 1.336(4) . ?
C10 C11 1.405(6) . ?
C10 C13A 1.432(7) . ?
C10 C13B 1.678(18) . ?
C11 C12 1.355(6) . ?
C13A O14A 1.413(7) . ?
C13B O14B 1.411(16) . ?
N15 C19 1.353(4) . ?
N15 N16 1.368(3) . ?
N16 C17 1.323(4) . ?
C17 C18 1.408(5) . ?
C17 C20B 1.49(3) . ?
C17 C20A 1.509(8) . ?
C18 C19 1.351(5) . ?
C20A O21A 1.429(8) . ?
C20B O21B 1.384(19) . ?
N22 C27 1.328(4) . ?
N22 C23 1.342(4) . ?
C23 C24 1.385(4) . ?
C23 N28 1.392(5) . ?
C24 C25 1.371(6) . ?
C25 C26 1.389(5) . ?
C26 C27 1.387(4) . ?
C27 N35 1.408(4) . ?
N28 C32 1.369(4) . ?
N28 N29 1.373(4) . ?
N29 C30 1.329(4) . ?
C30 C31 1.413(5) . ?
C30 C33B 1.425(19) . ?
C30 C33A 1.539(7) . ?
C31 C32 1.343(6) . ?
C33A O34A 1.395(6) . ?
C33B O34B 1.420(15) . ?
N35 C39 1.353(4) . ?
N35 N36 1.370(3) . ?
N36 C37 1.330(4) . ?
C37 C38 1.409(4) . ?
C37 C40B 1.49(6) . ?
C37 C40A 1.503(16) . ?
C38 C39 1.364(4) . ?
C40A O41A 1.394(16) . ?
C40B O41B 1.39(2) . ?
B42A F44A 1.378(11) . ?
B42A F43A 1.381(12) . ?
B42A F45A 1.388(11) . ?
B42A F46A 1.443(13) . ?
B42B F46B 1.338(15) . ?
B42B F44B 1.379(14) . ?
B42B F45B 1.423(15) . ?
B42B F43B 1.439(15) . ?
B42C F45C 1.380(17) . ?
B42C F46C 1.386(17) . ?
B42C F43C 1.387(18) . ?
B42C F44C 1.432(17) . ?
B47A F49A 1.352(14) . ?
B47A F48A 1.374(14) . ?
B47A F51A 1.406(14) . ?
B47A F50A 1.412(15) . ?
B47B F48B 1.357(13) . ?
B47B F50B 1.384(14) . ?
B47B F51B 1.394(14) . ?
B47B F49B 1.450(15) . ?
B47C F48C 1.355(13) . ?
B47C F50C 1.355(13) . ?
B47C F51C 1.365(14) . ?
B47C F49C 1.411(14) . ?

loop_
_geom_hbond_atom_site_label_D
_geom_hbond_atom_site_label_H
_geom_hbond_atom_site_label_A
_geom_hbond_distance_DH
_geom_hbond_distance_HA
_geom_hbond_distance_DA
_geom_hbond_angle_DHA
_geom_hbond_site_symmetry_A
O14A H14A F50A 0.84 1.94 2.718(14) 154.0 4_565
O14B H14B O21B 0.84 2.00 2.79(2) 156.1 1_565
O21A H21A F51A 0.84 1.94 2.766(8) 166.0 .
O34A H34A F44A 0.84 2.13 2.798(7) 135.8 .
O34B H34B N8 0.84 2.22 2.944(10) 143.8 .
O34B H34B N9 0.84 2.37 3.058(11) 139.9 .
O41A H41A O21A 0.84 2.25 3.040(5) 155.9 4_565
O41A H41A O34A 0.84 2.28 2.766(5) 117.6 4_575
O41B H41B F46B 0.84 1.81 2.19(2) 105.6 4_565
